data_7106900
loop_
_publ_author_name
'Nathalie Parizel'
'Juan Ramirez'
'Christophe Burg'
'Sylvie Choua'
'Maxime Bernard'
'Serge Gambarelli'
'Vincent Maurel'
'Lydia Brelot'
'Jean-Marie Lehn'
'Philippe Turek'
'Adrian-Mihail Stadler'

_publ_section_title
;
 Modulation of self-assembly and magnetism of Cu(II) grids in solution
;
_journal_name_full Chem.Commun.
_journal_page_first 10951
_journal_paper_doi 10.1039/c0cc01612h
_journal_volume 47
_journal_year 2011
_chemical_formula_moiety 'C72 H72 Cu4 N32, 7(C F3 O3 S), 5(C2 H3 N)'
_chemical_formula_sum 'C89 H87 Cu4 F21 N37 O21 S7'
_chemical_formula_weight 2888.54
_space_group_IT_number 62
_symmetry_cell_setting orthorhombic
_symmetry_space_group_name_Hall '-P 2ac 2n'
_symmetry_space_group_name_H-M 'P n m a'
_atom_sites_solution_hydrogens geom
_atom_sites_solution_primary direct
_atom_sites_solution_secondary difmap
_audit_creation_method SHELXL-97
_cell_angle_alpha 90.00
_cell_angle_beta 90.00
_cell_angle_gamma 90.00
_cell_formula_units_Z 4
_cell_length_a 23.0185(4)
_cell_length_b 20.8028(3)
_cell_length_c 28.2909(6)
_cell_measurement_reflns_used 113246
_cell_measurement_temperature 173(2)
_cell_measurement_theta_max 27.485
_cell_measurement_theta_min 0.998
_cell_volume 13547.1(4)
_computing_cell_refinement 'Denzo (Nonius B.V., 1998)'
_computing_data_collection 'Collect (Nonius B.V., 1998)'
_computing_data_reduction 'Denzo (Nonius B.V., 1998)'
_computing_molecular_graphics 'PLATON 98 (Spek, 1998)'
_computing_publication_material 'SHELXL-97 (Sheldrick, 1997)'
_computing_structure_refinement 'SHELXL-97 (Sheldrick, 1997)'
_computing_structure_solution 'SHELXS-97 (Sheldrick, 1997)'
_diffrn_ambient_temperature 173(2)
_diffrn_measured_fraction_theta_full 0.998
_diffrn_measured_fraction_theta_max 0.998
_diffrn_measurement_device_type KappaCCD
_diffrn_measurement_method 'phi and omega scans'
_diffrn_radiation_monochromator graphite
_diffrn_radiation_source 'fine-focus sealed tube'
_diffrn_radiation_type MoK\a
_diffrn_radiation_wavelength 0.71073
_diffrn_reflns_av_R_equivalents 0.0886
_diffrn_reflns_av_sigmaI/netI 0.0776
_diffrn_reflns_limit_h_max 24
_diffrn_reflns_limit_h_min -29
_diffrn_reflns_limit_k_max 27
_diffrn_reflns_limit_k_min -24
_diffrn_reflns_limit_l_max 36
_diffrn_reflns_limit_l_min -35
_diffrn_reflns_number 84611
_diffrn_reflns_theta_full 27.48
_diffrn_reflns_theta_max 27.48
_diffrn_reflns_theta_min 1.14
_exptl_absorpt_coefficient_mu 0.827
_exptl_absorpt_correction_type none
_exptl_crystal_colour 'pale green'
_exptl_crystal_density_diffrn 1.416
_exptl_crystal_density_method 'not measured'
_exptl_crystal_description prism
_exptl_crystal_F_000 5860
_exptl_crystal_size_max 0.30
_exptl_crystal_size_mid 0.25
_exptl_crystal_size_min 0.20
_platon_squeeze_details
;
The residual electron density was assigned to half a molecule of a
triflate anion and two molecules of the acetonitrile solvent
[691/8 = 86 e per asymmetric unit; half a molecule of CF3SO3 and two
molecules of CH3CN would give 81e].
;
_refine_diff_density_max 1.514
_refine_diff_density_min -1.368
_refine_diff_density_rms 0.139
_refine_ls_extinction_method none
_refine_ls_goodness_of_fit_ref 1.035
_refine_ls_hydrogen_treatment constr
_refine_ls_matrix_type full
_refine_ls_number_parameters 780
_refine_ls_number_reflns 15926
_refine_ls_number_restraints 2
_refine_ls_restrained_S_all 1.036
_refine_ls_R_factor_all 0.1665
_refine_ls_R_factor_gt 0.1047
_refine_ls_shift/su_max 0.001
_refine_ls_shift/su_mean 0.000
_refine_ls_structure_factor_coef Fsqd
_refine_ls_weighting_details 'calc w=1/[\s^2^(Fo^2^)+(0.1771P)^2^+37.0514P] where P=(Fo^2^+2Fc^2^)/3'
_refine_ls_weighting_scheme calc
_refine_ls_wR_factor_gt 0.2940
_refine_ls_wR_factor_ref 0.3277
_reflns_number_gt 9041
_reflns_number_total 15926
_reflns_threshold_expression I>2sigma(I)
_cod_data_source_file c0cc01612h.txt
_cod_data_source_block shelxl
_cod_database_code 7106900

loop_
_symmetry_equiv_pos_as_xyz
'x, y, z'
'-x+1/2, -y, z+1/2'
'x+1/2, -y+1/2, -z+1/2'
'-x, y+1/2, -z'
'-x, -y, -z'
'x-1/2, y, -z-1/2'
'-x-1/2, y-1/2, z-1/2'
'x, -y-1/2, z'

loop_
_atom_site_label
_atom_site_type_symbol
_atom_site_fract_x
_atom_site_fract_y
_atom_site_fract_z
_atom_site_U_iso_or_equiv
_atom_site_adp_type
_atom_site_occupancy
_atom_site_symmetry_multiplicity
_atom_site_calc_flag
_atom_site_refinement_flags
C1 C 0.7838(3) 0.0968(3) 0.4526(2) 0.0319(13) Uani 1 1 d .
H1 H 0.7441 0.1001 0.4439 0.038 Uiso 1 1 calc R
C2 C 0.8804(2) 0.0903(3) 0.4314(2) 0.0272(12) Uani 1 1 d .
C3 C 0.8966(3) 0.0893(3) 0.4777(2) 0.0298(13) Uani 1 1 d .
H3 H 0.9364 0.0882 0.4866 0.036 Uiso 1 1 calc R
C4 C 0.8531(3) 0.0900(3) 0.5110(2) 0.0293(13) Uani 1 1 d .
C5 C 0.9806(2) 0.0779(4) 0.3981(2) 0.0425(17) Uani 1 1 d .
H5A H 1.0006 0.1163 0.3863 0.064 Uiso 1 1 calc R
H5B H 0.9925 0.0405 0.3793 0.064 Uiso 1 1 calc R
H5C H 0.9908 0.0709 0.4313 0.064 Uiso 1 1 calc R
C6 C 0.9219(3) 0.0858(3) 0.3113(2) 0.0335(14) Uani 1 1 d .
H6 H 0.9630 0.0821 0.3105 0.040 Uiso 1 1 calc R
C7 C 0.8864(3) 0.0873(3) 0.2686(2) 0.0409(16) Uani 1 1 d .
C8 C 0.9091(3) 0.0861(4) 0.2242(3) 0.056(2) Uani 1 1 d .
H8 H 0.9500 0.0828 0.2201 0.068 Uiso 1 1 calc R
C9 C 0.8732(4) 0.0897(6) 0.1853(3) 0.084(3) Uani 1 1 d .
H9 H 0.8886 0.0923 0.1542 0.101 Uiso 1 1 calc R
C10 C 0.8120(4) 0.0894(5) 0.1935(3) 0.081(3) Uani 1 1 d .
H10 H 0.7854 0.0876 0.1679 0.098 Uiso 1 1 calc R
C11 C 0.7923(3) 0.0919(4) 0.2396(3) 0.055(2) Uani 1 1 d .
H11 H 0.7516 0.0948 0.2450 0.065 Uiso 1 1 calc R
C12 C 0.9204(3) 0.0747(4) 0.5803(2) 0.0415(16) Uani 1 1 d .
H12A H 0.9505 0.0757 0.5558 0.062 Uiso 1 1 calc R
H12B H 0.9206 0.0327 0.5959 0.062 Uiso 1 1 calc R
H12C H 0.9282 0.1084 0.6036 0.062 Uiso 1 1 calc R
C13 C 0.8146(3) 0.0766(3) 0.6306(2) 0.0403(15) Uani 1 1 d .
H13 H 0.8489 0.0677 0.6481 0.048 Uiso 1 1 calc R
C14 C 0.7577(3) 0.0803(4) 0.6525(2) 0.0427(16) Uani 1 1 d .
C15 C 0.7497(4) 0.0721(5) 0.7013(3) 0.065(2) Uani 1 1 d .
H15 H 0.7810 0.0626 0.7220 0.078 Uiso 1 1 calc R
C16 C 0.6913(4) 0.0789(5) 0.7181(3) 0.074(3) Uani 1 1 d .
H16 H 0.6831 0.0747 0.7509 0.089 Uiso 1 1 calc R
C17 C 0.6478(4) 0.0913(5) 0.6874(3) 0.084(3) Uani 1 1 d .
H17 H 0.6088 0.0931 0.6982 0.100 Uiso 1 1 calc R
C18 C 0.6603(3) 0.1014(4) 0.6396(3) 0.060(2) Uani 1 1 d .
H18 H 0.6301 0.1146 0.6189 0.073 Uiso 1 1 calc R
C19 C 0.7950(4) 0.2500 0.3463(3) 0.034(2) Uani 1 2 d S
H19 H 0.8363 0.2500 0.3473 0.041 Uiso 1 2 calc SR
C20 C 0.7117(2) 0.1928(3) 0.3457(2) 0.0306(13) Uani 1 1 d .
C21 C 0.6799(3) 0.2500 0.3454(3) 0.038(2) Uani 1 2 d S
H21 H 0.6386 0.2500 0.3450 0.046 Uiso 1 2 calc SR
C22 C 0.6209(3) 0.1262(4) 0.3471(3) 0.054(2) Uani 1 1 d .
H22A H 0.6064 0.1184 0.3150 0.081 Uiso 1 1 calc R
H22B H 0.6032 0.1654 0.3598 0.081 Uiso 1 1 calc R
H22C H 0.6109 0.0896 0.3673 0.081 Uiso 1 1 calc R
C23 C 0.6989(3) 0.0243(3) 0.3408(3) 0.0406(16) Uani 1 1 d .
H23 H 0.6582 0.0180 0.3382 0.049 Uiso 1 1 calc R
C24 C 0.7376(3) -0.0306(4) 0.3410(3) 0.0493(18) Uani 1 1 d .
C25 C 0.7154(5) -0.0923(4) 0.3377(5) 0.085(4) Uani 1 1 d .
H25 H 0.6748 -0.0996 0.3355 0.102 Uiso 1 1 calc R
C26 C 0.7542(5) -0.1430(5) 0.3377(5) 0.089(4) Uani 1 1 d .
H26 H 0.7409 -0.1858 0.3332 0.107 Uiso 1 1 calc R
C27 C 0.8113(5) -0.1308(4) 0.3441(4) 0.080(3) Uani 1 1 d .
H27 H 0.8384 -0.1652 0.3457 0.096 Uiso 1 1 calc R
C28 C 0.8303(3) -0.0668(4) 0.3483(3) 0.0464(17) Uani 1 1 d .
H28 H 0.8704 -0.0583 0.3529 0.056 Uiso 1 1 calc R
C29 C 0.7263(4) 0.2500 0.5502(3) 0.033(2) Uani 1 2 d S
H29 H 0.7614 0.2500 0.5679 0.040 Uiso 1 2 calc SR
C30 C 0.6541(2) 0.1941(3) 0.5138(2) 0.0328(14) Uani 1 1 d .
C31 C 0.6281(4) 0.2500 0.4988(3) 0.038(2) Uani 1 2 d S
H31 H 0.5943 0.2500 0.4794 0.045 Uiso 1 2 calc SR
C32 C 0.5735(3) 0.1283(4) 0.4821(3) 0.055(2) Uani 1 1 d .
H32A H 0.5736 0.0925 0.4595 0.083 Uiso 1 1 calc R
H32B H 0.5640 0.1683 0.4655 0.083 Uiso 1 1 calc R
H32C H 0.5444 0.1202 0.5067 0.083 Uiso 1 1 calc R
C33 C 0.6363(3) 0.0250(3) 0.5186(3) 0.0452(17) Uani 1 1 d .
H33 H 0.5981 0.0196 0.5064 0.054 Uiso 1 1 calc R
C34 C 0.6702(3) -0.0306(4) 0.5357(3) 0.0492(18) Uani 1 1 d .
C35 C 0.6474(5) -0.0901(4) 0.5365(4) 0.075(3) Uani 1 1 d .
H35 H 0.6090 -0.0973 0.5253 0.090 Uiso 1 1 calc R
C36 C 0.6797(5) -0.1401(4) 0.5535(4) 0.080(3) Uani 1 1 d .
H36 H 0.6637 -0.1821 0.5555 0.096 Uiso 1 1 calc R
C37 C 0.7360(4) -0.1285(4) 0.5678(3) 0.064(2) Uani 1 1 d .
H37 H 0.7605 -0.1624 0.5781 0.077 Uiso 1 1 calc R
C38 C 0.7552(4) -0.0663(4) 0.5668(3) 0.055(2) Uani 1 1 d .
H38 H 0.7932 -0.0576 0.5781 0.066 Uiso 1 1 calc R
C39 C 0.8676(5) 0.6349(9) 0.6867(6) 0.128(5) Uani 1 1 d .
C40 C 0.8621(4) 0.8584(6) 0.4733(4) 0.078(3) Uani 1 1 d .
C41 C 0.5066(7) 0.9807(6) 0.3905(5) 0.1046(10) Uani 1 1 d .
C42 C 0.8440(7) 0.2500 0.7310(6) 0.082(4) Uani 1 2 d S
C43 C 0.0082(6) 0.4224(6) 0.7297(4) 0.084(3) Uani 1 1 d .
C44 C -0.0482(6) 0.4028(6) 0.7459(5) 0.112(5) Uani 1 1 d .
H44A H -0.0444 0.3796 0.7758 0.168 Uiso 1 1 calc R
H44B H -0.0661 0.3746 0.7222 0.168 Uiso 1 1 calc R
H44C H -0.0727 0.4408 0.7505 0.168 Uiso 1 1 calc R
C45 C 0.0444(12) 0.2500 0.8707(9) 0.136(7) Uiso 1 2 d S
C46 C -0.0077(12) 0.2500 0.8421(9) 0.151(9) Uiso 1 2 d S
C47 C 0.4337(10) 0.2500 0.2312(8) 0.127(7) Uiso 1 2 d SD
C48 C 0.3746(10) 0.2500 0.2452(9) 0.147(8) Uiso 1 2 d SD
C49 C 0.0108(8) 0.7500 0.5877(7) 0.104(5) Uiso 1 2 d SD
C50 C 0.0629(8) 0.7500 0.6153(7) 0.115(6) Uiso 1 2 d SD
N1 N 0.8219(2) 0.0948(2) 0.41792(18) 0.0318(11) Uani 1 1 d .
N2 N 0.7956(2) 0.0947(2) 0.49858(18) 0.0299(11) Uani 1 1 d .
N3 N 0.9180(2) 0.0868(2) 0.39394(18) 0.0288(11) Uani 1 1 d .
N4 N 0.8933(2) 0.0899(2) 0.35006(18) 0.0291(11) Uani 1 1 d .
N5 N 0.8277(2) 0.0904(3) 0.2765(2) 0.0402(13) Uani 1 1 d .
N6 N 0.8637(2) 0.0858(3) 0.55868(18) 0.0338(12) Uani 1 1 d .
N7 N 0.8152(2) 0.0862(2) 0.58608(18) 0.0307(11) Uani 1 1 d .
N8 N 0.7139(3) 0.0931(3) 0.6224(2) 0.0409(13) Uani 1 1 d .
N9 N 0.7694(2) 0.1929(3) 0.34568(19) 0.0334(12) Uani 1 1 d .
N10 N 0.6845(2) 0.1338(3) 0.3457(2) 0.0395(13) Uani 1 1 d .
N11 N 0.7193(2) 0.0806(3) 0.34424(19) 0.0353(12) Uani 1 1 d .
N12 N 0.7941(2) -0.0192(3) 0.3460(2) 0.0407(13) Uani 1 1 d .
N13 N 0.7044(2) 0.1931(2) 0.53919(18) 0.0309(11) Uani 1 1 d .
N14 N 0.6304(2) 0.1340(3) 0.5036(2) 0.0398(13) Uani 1 1 d .
N15 N 0.6600(2) 0.0817(3) 0.5209(2) 0.0378(13) Uani 1 1 d .
N16 N 0.7242(3) -0.0182(3) 0.5511(2) 0.0437(14) Uani 1 1 d .
N17 N 0.0503(6) 0.4431(6) 0.7204(4) 0.116(4) Uani 1 1 d .
N18 N 0.0921(11) 0.2500 0.8881(8) 0.166(8) Uiso 1 2 d S
N19 N 0.4875(11) 0.2500 0.2357(9) 0.177(8) Uiso 1 2 d S
N20 N -0.0406(6) 0.7500 0.5705(5) 0.089(4) Uiso 1 2 d S
O1 O 0.9102(4) 0.5274(5) 0.6685(4) 0.141(4) Uani 1 1 d .
O2 O 0.9476(2) 0.5861(3) 0.7348(3) 0.078(2) Uani 1 1 d .
O3 O 0.8518(3) 0.5376(4) 0.7375(3) 0.095(2) Uani 1 1 d .
O4 O 0.9707(2) 0.8721(3) 0.4914(2) 0.0758(19) Uani 1 1 d .
O5 O 0.9006(4) 0.9519(3) 0.5226(2) 0.091(2) Uani 1 1 d .
O6 O 0.9258(3) 0.9491(3) 0.4371(2) 0.0786(19) Uani 1 1 d .
O7 O 0.5410(5) 0.9135(6) 0.4489(4) 0.155(2) Uani 1 1 d .
O8 O 0.6044(5) 0.9895(7) 0.4146(4) 0.155(2) Uani 1 1 d .
O9 O 0.5745(5) 0.9001(6) 0.3685(4) 0.155(2) Uani 1 1 d .
O10 O 0.8899(4) 0.1921(3) 0.6588(3) 0.104(3) Uani 1 1 d .
O11 O 0.8012(6) 0.2500 0.6496(5) 0.129(5) Uani 1 2 d S
F1 F 0.8507(4) 0.6762(4) 0.7253(4) 0.136(3) Uani 1 1 d .
F2 F 0.8182(3) 0.6243(6) 0.6608(3) 0.150(4) Uani 1 1 d .
F3 F 0.9028(3) 0.6700(4) 0.6611(3) 0.132(3) Uani 1 1 d .
F4 F 0.8149(2) 0.8891(4) 0.4620(3) 0.116(2) Uani 1 1 d .
F5 F 0.8754(3) 0.8189(3) 0.4380(3) 0.105(2) Uani 1 1 d .
F6 F 0.8541(3) 0.8225(3) 0.5101(2) 0.097(2) Uani 1 1 d .
F7 F 0.5106(5) 1.0203(8) 0.3463(6) 0.249(5) Uani 1 1 d .
F8 F 0.4535(5) 0.9554(7) 0.3782(6) 0.249(5) Uani 1 1 d .
F9 F 0.4811(5) 1.0281(8) 0.4223(6) 0.249(5) Uani 1 1 d .
F10 F 0.8158(4) 0.2004(4) 0.7428(3) 0.138(3) Uani 1 1 d .
F11 F 0.8971(5) 0.2500 0.7552(4) 0.128(4) Uani 1 2 d S
S1 S 0.89552(10) 0.56579(12) 0.71145(9) 0.0669(6) Uani 1 1 d .
S2 S 0.92252(10) 0.91430(10) 0.48198(8) 0.0606(6) Uani 1 1 d .
S3 S 0.55742(18) 0.94261(16) 0.40694(13) 0.1046(10) Uani 1 1 d .
S4 S 0.85890(15) 0.2500 0.66544(13) 0.0625(8) Uani 1 2 d S
Cu1 Cu 0.80844(3) 0.09221(4) 0.34703(3) 0.0304(2) Uani 1 1 d .
Cu2 Cu 0.73975(3) 0.09523(4) 0.55393(3) 0.0341(2) Uani 1 1 d .

loop_
_atom_site_aniso_label
_atom_site_aniso_U_11
_atom_site_aniso_U_22
_atom_site_aniso_U_33
_atom_site_aniso_U_23
_atom_site_aniso_U_13
_atom_site_aniso_U_12
C1 0.025(3) 0.044(4) 0.026(3) 0.002(3) -0.002(2) -0.006(3)
C2 0.023(3) 0.029(3) 0.030(3) 0.002(2) -0.002(2) -0.002(2)
C3 0.027(3) 0.033(3) 0.029(3) 0.001(3) -0.001(2) 0.002(2)
C4 0.032(3) 0.030(3) 0.026(3) 0.003(2) -0.004(2) 0.001(2)
C5 0.017(3) 0.076(5) 0.035(4) 0.004(3) 0.004(3) 0.002(3)
C6 0.031(3) 0.042(4) 0.027(3) 0.000(3) 0.004(3) 0.003(3)
C7 0.031(3) 0.058(4) 0.034(4) -0.005(3) 0.007(3) 0.006(3)
C8 0.040(4) 0.096(6) 0.033(4) 0.001(4) 0.006(3) 0.021(4)
C9 0.057(5) 0.163(11) 0.032(5) 0.008(6) 0.004(4) 0.018(6)
C10 0.058(5) 0.152(10) 0.034(4) 0.013(5) -0.009(4) 0.041(6)
C11 0.037(4) 0.096(6) 0.031(4) 0.010(4) -0.007(3) 0.007(4)
C12 0.032(3) 0.069(5) 0.023(3) 0.001(3) -0.003(3) 0.006(3)
C13 0.044(4) 0.048(4) 0.028(4) 0.005(3) 0.002(3) 0.001(3)
C14 0.046(4) 0.057(4) 0.025(3) 0.008(3) 0.006(3) 0.000(3)
C15 0.072(6) 0.094(6) 0.028(4) 0.015(4) 0.006(4) 0.010(5)
C16 0.077(6) 0.111(8) 0.034(5) 0.015(5) 0.022(4) 0.002(5)
C17 0.062(6) 0.140(10) 0.048(6) 0.004(6) 0.027(5) 0.011(6)
C18 0.043(4) 0.100(7) 0.039(4) 0.001(4) 0.008(3) 0.009(4)
C19 0.020(4) 0.039(5) 0.043(6) 0.000 -0.001(4) 0.000
C20 0.022(3) 0.046(4) 0.024(3) 0.001(3) 0.000(2) -0.001(3)
C21 0.012(4) 0.054(6) 0.048(6) 0.000 -0.002(4) 0.000
C22 0.028(3) 0.063(5) 0.071(6) 0.007(4) 0.007(3) -0.018(3)
C23 0.029(3) 0.038(4) 0.055(5) 0.001(3) -0.010(3) -0.005(3)
C24 0.050(4) 0.044(4) 0.054(5) -0.006(3) -0.010(4) -0.007(3)
C25 0.060(6) 0.037(5) 0.156(12) -0.006(5) -0.014(6) -0.002(4)
C26 0.087(8) 0.046(5) 0.135(11) -0.013(6) -0.016(7) -0.005(5)
C27 0.089(7) 0.050(5) 0.101(8) -0.008(5) -0.022(6) 0.009(5)
C28 0.044(4) 0.049(4) 0.046(4) 0.000(3) -0.013(3) 0.009(3)
C29 0.023(4) 0.036(5) 0.040(5) 0.000 -0.007(4) 0.000
C30 0.026(3) 0.050(4) 0.023(3) -0.003(3) -0.001(2) -0.007(3)
C31 0.027(4) 0.059(6) 0.027(5) 0.000 -0.003(4) 0.000
C32 0.051(4) 0.063(5) 0.051(5) -0.001(4) -0.014(4) -0.014(4)
C33 0.040(4) 0.049(4) 0.046(4) -0.004(3) -0.003(3) -0.005(3)
C34 0.057(5) 0.049(4) 0.042(4) -0.006(3) 0.005(4) -0.006(4)
C35 0.078(6) 0.050(5) 0.098(8) 0.002(5) -0.027(6) -0.017(5)
C36 0.091(7) 0.043(5) 0.107(9) 0.000(5) -0.017(6) -0.006(5)
C37 0.073(6) 0.053(5) 0.068(6) -0.001(4) 0.010(5) 0.004(4)
C38 0.057(5) 0.052(5) 0.057(5) 0.000(4) 0.010(4) -0.001(4)
C39 0.059(7) 0.177(15) 0.148(14) 0.025(12) 0.010(8) -0.033(9)
C40 0.052(5) 0.107(8) 0.073(7) 0.026(6) 0.011(5) 0.026(5)
C41 0.142(3) 0.084(2) 0.088(2) 0.0151(16) 0.025(2) 0.0063(19)
C42 0.084(10) 0.078(10) 0.083(11) 0.000 -0.010(9) 0.000
C43 0.093(8) 0.093(8) 0.068(7) 0.018(6) 0.001(6) -0.020(7)
C44 0.123(11) 0.095(9) 0.118(11) 0.028(7) -0.012(9) -0.028(8)
N1 0.021(2) 0.045(3) 0.029(3) 0.000(2) -0.003(2) 0.003(2)
N2 0.024(2) 0.041(3) 0.025(3) 0.001(2) 0.0013(19) -0.004(2)
N3 0.021(2) 0.037(3) 0.028(3) 0.009(2) 0.0025(19) 0.002(2)
N4 0.024(2) 0.034(3) 0.029(3) 0.001(2) -0.001(2) 0.004(2)
N5 0.034(3) 0.054(4) 0.032(3) 0.005(3) 0.006(2) 0.004(2)
N6 0.027(3) 0.051(3) 0.024(3) -0.003(2) -0.004(2) 0.004(2)
N7 0.032(3) 0.037(3) 0.024(3) 0.004(2) 0.003(2) -0.003(2)
N8 0.042(3) 0.050(3) 0.031(3) 0.009(3) 0.008(3) -0.003(3)
N9 0.019(2) 0.045(3) 0.036(3) 0.001(2) -0.001(2) -0.002(2)
N10 0.023(3) 0.050(3) 0.046(3) 0.002(3) 0.000(2) -0.003(2)
N11 0.034(3) 0.041(3) 0.030(3) 0.005(2) 0.000(2) -0.007(2)
N12 0.035(3) 0.050(3) 0.037(3) -0.004(3) -0.013(2) -0.006(3)
N13 0.025(2) 0.041(3) 0.026(3) 0.000(2) 0.006(2) 0.006(2)
N14 0.033(3) 0.046(3) 0.041(3) -0.004(3) -0.006(2) -0.009(2)
N15 0.039(3) 0.039(3) 0.035(3) -0.003(2) 0.005(2) -0.010(2)
N16 0.042(3) 0.046(4) 0.043(4) -0.001(3) 0.002(3) -0.005(3)
N17 0.116(9) 0.112(8) 0.119(10) 0.016(7) 0.002(8) 0.003(7)
O1 0.130(7) 0.136(7) 0.156(9) -0.086(7) 0.087(7) -0.055(6)
O2 0.037(3) 0.083(4) 0.115(6) 0.000(4) 0.005(3) 0.004(3)
O3 0.058(4) 0.120(6) 0.107(6) 0.020(5) 0.028(4) -0.024(4)
O4 0.039(3) 0.099(5) 0.089(5) 0.044(4) -0.007(3) -0.011(3)
O5 0.131(6) 0.087(5) 0.054(4) -0.024(4) -0.003(4) 0.006(4)
O6 0.080(4) 0.090(5) 0.065(4) 0.035(4) -0.013(3) -0.008(4)
O7 0.123(5) 0.203(7) 0.137(6) 0.024(5) 0.022(4) -0.001(4)
O8 0.123(5) 0.203(7) 0.137(6) 0.024(5) 0.022(4) -0.001(4)
O9 0.123(5) 0.203(7) 0.137(6) 0.024(5) 0.022(4) -0.001(4)
O10 0.129(7) 0.062(4) 0.121(7) -0.005(4) 0.047(5) 0.009(4)
O11 0.136(12) 0.125(10) 0.127(12) 0.000 -0.037(9) 0.000
F1 0.127(6) 0.105(5) 0.175(9) 0.014(5) 0.027(6) 0.033(5)
F2 0.072(4) 0.273(11) 0.105(6) 0.053(7) -0.029(4) -0.010(6)
F3 0.121(6) 0.140(6) 0.136(7) 0.070(5) 0.036(5) -0.006(5)
F4 0.056(3) 0.196(7) 0.095(5) 0.025(5) -0.009(3) 0.029(4)
F5 0.120(5) 0.092(4) 0.103(5) -0.037(4) -0.021(4) -0.011(4)
F6 0.076(4) 0.110(5) 0.104(5) 0.035(4) -0.007(3) -0.031(3)
F7 0.123(5) 0.295(10) 0.329(11) 0.117(9) -0.073(6) -0.042(5)
F8 0.123(5) 0.295(10) 0.329(11) 0.117(9) -0.073(6) -0.042(5)
F9 0.123(5) 0.295(10) 0.329(11) 0.117(9) -0.073(6) -0.042(5)
F10 0.162(7) 0.120(6) 0.133(7) 0.015(5) 0.050(6) -0.055(5)
F11 0.162(11) 0.135(8) 0.087(7) 0.000 -0.040(7) 0.000
S1 0.0605(13) 0.0734(15) 0.0668(15) -0.0151(12) 0.0133(11) -0.0259(11)
S2 0.0676(13) 0.0529(12) 0.0614(14) 0.0149(10) -0.0258(11) -0.0157(10)
S3 0.142(3) 0.084(2) 0.088(2) 0.0151(16) 0.025(2) 0.0063(19)
S4 0.0638(19) 0.0543(18) 0.070(2) 0.000 -0.0030(16) 0.000
Cu1 0.0230(4) 0.0441(5) 0.0239(4) 0.0009(3) 0.0007(3) 0.0000(3)
Cu2 0.0298(4) 0.0469(5) 0.0257(4) 0.0025(3) 0.0032(3) -0.0019(3)

loop_
_atom_type_symbol
_atom_type_description
_atom_type_scat_dispersion_real
_atom_type_scat_dispersion_imag
_atom_type_scat_source
C C 0.0033 0.0016 'International Tables Vol C Tables 4.2.6.8 and 6.1.1.4'
H H 0.0000 0.0000 'International Tables Vol C Tables 4.2.6.8 and 6.1.1.4'
N N 0.0061 0.0033 'International Tables Vol C Tables 4.2.6.8 and 6.1.1.4'
O O 0.0106 0.0060 'International Tables Vol C Tables 4.2.6.8 and 6.1.1.4'
F F 0.0171 0.0103 'International Tables Vol C Tables 4.2.6.8 and 6.1.1.4'
S S 0.1246 0.1234 'International Tables Vol C Tables 4.2.6.8 and 6.1.1.4'
Cu Cu 0.3201 1.2651 'International Tables Vol C Tables 4.2.6.8 and 6.1.1.4'

loop_
_geom_angle_atom_site_label_1
_geom_angle_atom_site_label_2
_geom_angle_atom_site_label_3
_geom_angle
_geom_angle_site_symmetry_1
_geom_angle_site_symmetry_3
N1 C1 N2 126.2(6) . .
N1 C1 H1 116.9 . .
N2 C1 H1 116.9 . .
C3 C2 N3 124.7(5) . .
C3 C2 N1 121.8(5) . .
N3 C2 N1 113.5(5) . .
C2 C3 C4 117.3(5) . .
C2 C3 H3 121.3 . .
C4 C3 H3 121.3 . .
N6 C4 N2 115.3(5) . .
N6 C4 C3 122.9(5) . .
N2 C4 C3 121.8(5) . .
N3 C5 H5A 109.5 . .
N3 C5 H5B 109.5 . .
H5A C5 H5B 109.5 . .
N3 C5 H5C 109.5 . .
H5A C5 H5C 109.5 . .
H5B C5 H5C 109.5 . .
N4 C6 C7 114.8(6) . .
N4 C6 H6 122.6 . .
C7 C6 H6 122.6 . .
C8 C7 N5 122.0(7) . .
C8 C7 C6 123.3(6) . .
N5 C7 C6 114.7(6) . .
C7 C8 C9 120.4(7) . .
C7 C8 H8 119.8 . .
C9 C8 H8 119.8 . .
C8 C9 C10 117.4(8) . .
C8 C9 H9 121.3 . .
C10 C9 H9 121.3 . .
C11 C10 C9 118.6(8) . .
C11 C10 H10 120.7 . .
C9 C10 H10 120.7 . .
N5 C11 C10 122.7(7) . .
N5 C11 H11 118.7 . .
C10 C11 H11 118.7 . .
N6 C12 H12A 109.5 . .
N6 C12 H12B 109.5 . .
H12A C12 H12B 109.5 . .
N6 C12 H12C 109.5 . .
H12A C12 H12C 109.5 . .
H12B C12 H12C 109.5 . .
N7 C13 C14 114.9(6) . .
N7 C13 H13 122.5 . .
C14 C13 H13 122.5 . .
N8 C14 C15 123.2(7) . .
N8 C14 C13 114.6(6) . .
C15 C14 C13 122.2(7) . .
C14 C15 C16 115.9(8) . .
C14 C15 H15 122.1 . .
C16 C15 H15 122.1 . .
C17 C16 C15 120.1(8) . .
C17 C16 H16 120.0 . .
C15 C16 H16 120.0 . .
C16 C17 C18 119.9(8) . .
C16 C17 H17 120.0 . .
C18 C17 H17 120.0 . .
N8 C18 C17 121.5(8) . .
N8 C18 H18 119.2 . .
C17 C18 H18 119.2 . .
N9 C19 N9 127.1(8) . 8_565
N9 C19 H19 116.5 . .
N9 C19 H19 116.5 8_565 .
N9 C20 N10 117.1(6) . .
N9 C20 C21 121.5(6) . .
N10 C20 C21 121.3(5) . .
C20 C21 C20 116.8(7) . 8_565
C20 C21 H21 121.6 . .
C20 C21 H21 121.6 8_565 .
N10 C22 H22A 109.5 . .
N10 C22 H22B 109.5 . .
H22A C22 H22B 109.5 . .
N10 C22 H22C 109.5 . .
H22A C22 H22C 109.5 . .
H22B C22 H22C 109.5 . .
N11 C23 C24 120.2(6) . .
N11 C23 H23 119.9 . .
C24 C23 H23 119.9 . .
N12 C24 C25 122.2(7) . .
N12 C24 C23 117.4(6) . .
C25 C24 C23 120.3(7) . .
C26 C25 C24 118.0(9) . .
C26 C25 H25 121.0 . .
C24 C25 H25 121.0 . .
C27 C26 C25 119.0(9) . .
C27 C26 H26 120.5 . .
C25 C26 H26 120.5 . .
C26 C27 C28 119.4(9) . .
C26 C27 H27 120.3 . .
C28 C27 H27 120.3 . .
N12 C28 C27 121.3(7) . .
N12 C28 H28 119.4 . .
C27 C28 H28 119.4 . .
N13 C29 N13 126.7(8) . 8_565
N13 C29 H29 116.7 . .
N13 C29 H29 116.7 8_565 .
N13 C30 C31 123.0(6) . .
N13 C30 N14 115.3(6) . .
C31 C30 N14 121.7(6) . .
C30 C31 C30 115.5(8) . 8_565
C30 C31 H31 122.2 . .
C30 C31 H31 122.2 8_565 .
N14 C32 H32A 109.5 . .
N14 C32 H32B 109.5 . .
H32A C32 H32B 109.5 . .
N14 C32 H32C 109.5 . .
H32A C32 H32C 109.5 . .
H32B C32 H32C 109.5 . .
N15 C33 C34 118.1(7) . .
N15 C33 H33 120.9 . .
C34 C33 H33 120.9 . .
N16 C34 C35 122.2(8) . .
N16 C34 C33 116.5(6) . .
C35 C34 C33 121.3(8) . .
C34 C35 C36 119.6(9) . .
C34 C35 H35 120.2 . .
C36 C35 H35 120.2 . .
C35 C36 C37 118.8(9) . .
C35 C36 H36 120.6 . .
C37 C36 H36 120.6 . .
C38 C37 C36 117.7(9) . .
C38 C37 H37 121.2 . .
C36 C37 H37 121.2 . .
N16 C38 C37 123.7(8) . .
N16 C38 H38 118.2 . .
C37 C38 H38 118.2 . .
F3 C39 F2 108.0(13) . .
F3 C39 F1 104.7(13) . .
F2 C39 F1 106.1(12) . .
F3 C39 S1 117.3(10) . .
F2 C39 S1 113.1(12) . .
F1 C39 S1 106.8(11) . .
F6 C40 F4 111.3(8) . .
F6 C40 F5 106.3(9) . .
F4 C40 F5 108.2(9) . .
F6 C40 S2 111.5(8) . .
F4 C40 S2 110.9(8) . .
F5 C40 S2 108.5(7) . .
F8 C41 F9 93.4(13) . .
F8 C41 S3 125.1(11) . .
F9 C41 S3 119.0(11) . .
F8 C41 F7 93.1(12) . .
F9 C41 F7 99.6(12) . .
S3 C41 F7 120.3(11) . .
F10 C42 F10 109.4(15) . 8_565
F10 C42 F11 108.6(10) . .
F10 C42 F11 108.6(10) 8_565 .
F10 C42 S4 110.7(9) . .
F10 C42 S4 110.7(9) 8_565 .
F11 C42 S4 108.8(11) . .
N17 C43 C44 172.3(16) . .
C43 C44 H44A 109.5 . .
C43 C44 H44B 109.5 . .
H44A C44 H44B 109.5 . .
C43 C44 H44C 109.5 . .
H44A C44 H44C 109.5 . .
H44B C44 H44C 109.5 . .
N18 C45 C46 170(3) . .
N19 C47 C48 158(3) . .
N20 C49 C50 169(2) . .
C1 N1 C2 116.0(5) . .
C1 N1 Cu1 129.4(4) . .
C2 N1 Cu1 114.5(4) . .
C1 N2 C4 116.8(5) . .
C1 N2 Cu2 128.7(4) . .
C4 N2 Cu2 114.5(4) . .
N4 N3 C2 116.0(4) . .
N4 N3 C5 119.3(5) . .
C2 N3 C5 124.7(5) . .
C6 N4 N3 124.1(5) . .
C6 N4 Cu1 118.5(4) . .
N3 N4 Cu1 117.1(4) . .
C11 N5 C7 118.7(6) . .
C11 N5 Cu1 129.4(5) . .
C7 N5 Cu1 111.9(4) . .
N7 N6 C4 114.5(5) . .
N7 N6 C12 119.8(5) . .
C4 N6 C12 125.4(5) . .
C13 N7 N6 124.7(6) . .
C13 N7 Cu2 117.6(5) . .
N6 N7 Cu2 117.5(4) . .
C18 N8 C14 119.1(6) . .
C18 N8 Cu2 128.1(5) . .
C14 N8 Cu2 112.9(4) . .
C19 N9 C20 116.5(6) . .
C19 N9 Cu1 130.3(4) . .
C20 N9 Cu1 113.2(4) . .
N11 N10 C20 117.0(5) . .
N11 N10 C22 119.7(5) . .
C20 N10 C22 123.2(6) . .
C23 N11 N10 122.3(5) . .
C23 N11 Cu1 118.7(5) . .
N10 N11 Cu1 119.0(4) . .
C28 N12 C24 119.9(6) . .
C28 N12 Cu1 131.6(5) . .
C24 N12 Cu1 108.5(5) . .
C29 N13 C30 115.8(6) . .
C29 N13 Cu2 129.2(4) . .
C30 N13 Cu2 115.0(4) . .
N15 N14 C30 116.3(5) . .
N15 N14 C32 122.2(6) . .
C30 N14 C32 120.8(6) . .
C33 N15 N14 119.5(6) . .
C33 N15 Cu2 121.0(5) . .
N14 N15 Cu2 119.3(4) . .
C38 N16 C34 118.0(7) . .
C38 N16 Cu2 131.5(5) . .
C34 N16 Cu2 109.8(5) . .
O3 S1 O2 119.4(5) . .
O3 S1 O1 111.9(5) . .
O2 S1 O1 110.0(5) . .
O3 S1 C39 107.4(5) . .
O2 S1 C39 104.7(6) . .
O1 S1 C39 101.6(8) . .
O4 S2 O6 115.0(4) . .
O4 S2 O5 116.3(4) . .
O6 S2 O5 115.4(4) . .
O4 S2 C40 102.9(4) . .
O6 S2 C40 103.7(4) . .
O5 S2 C40 100.4(5) . .
O7 S3 O9 116.7(7) . .
O7 S3 O8 111.3(7) . .
O9 S3 O8 108.3(7) . .
O7 S3 C41 106.6(7) . .
O9 S3 C41 107.6(8) . .
O8 S3 C41 105.8(7) . .
O11 S4 O10 115.8(5) . 8_565
O11 S4 O10 115.8(5) . .
O10 S4 O10 117.1(7) 8_565 .
O11 S4 C42 98.2(8) . .
O10 S4 C42 102.9(4) 8_565 .
O10 S4 C42 102.9(4) . .
N4 Cu1 N1 78.7(2) . .
N4 Cu1 N5 79.9(2) . .
N1 Cu1 N5 158.6(2) . .
N4 Cu1 N11 171.8(2) . .
N1 Cu1 N11 101.1(2) . .
N5 Cu1 N11 100.1(2) . .
N4 Cu1 N9 114.70(19) . .
N1 Cu1 N9 93.0(2) . .
N5 Cu1 N9 94.9(2) . .
N11 Cu1 N9 73.47(19) . .
N4 Cu1 N12 96.7(2) . .
N1 Cu1 N12 93.4(2) . .
N5 Cu1 N12 90.1(2) . .
N11 Cu1 N12 75.1(2) . .
N9 Cu1 N12 148.58(18) . .
N7 Cu2 N8 79.4(2) . .
N7 Cu2 N2 78.3(2) . .
N8 Cu2 N2 157.6(2) . .
N7 Cu2 N15 166.7(2) . .
N8 Cu2 N15 99.6(2) . .
N2 Cu2 N15 102.3(2) . .
N7 Cu2 N13 119.7(2) . .
N8 Cu2 N13 95.3(2) . .
N2 Cu2 N13 95.31(19) . .
N15 Cu2 N13 73.6(2) . .
N7 Cu2 N16 93.1(2) . .
N8 Cu2 N16 88.1(2) . .
N2 Cu2 N16 93.6(2) . .
N15 Cu2 N16 73.6(2) . .
N13 Cu2 N16 147.2(2) . .

loop_
_geom_bond_atom_site_label_1
_geom_bond_atom_site_label_2
_geom_bond_distance
_geom_bond_site_symmetry_2
C1 N1 1.317(8) .
C1 N2 1.330(8) .
C1 H1 0.9500 .
C2 C3 1.363(8) .
C2 N3 1.370(7) .
C2 N1 1.401(7) .
C3 C4 1.375(8) .
C3 H3 0.9500 .
C4 N6 1.372(8) .
C4 N2 1.373(7) .
C5 N3 1.458(7) .
C5 H5A 0.9800 .
C5 H5B 0.9800 .
C5 H5C 0.9800 .
C6 N4 1.281(8) .
C6 C7 1.458(9) .
C6 H6 0.9500 .
C7 C8 1.361(10) .
C7 N5 1.370(8) .
C8 C9 1.380(11) .
C8 H8 0.9500 .
C9 C10 1.429(13) .
C9 H9 0.9500 .
C10 C11 1.381(12) .
C10 H10 0.9500 .
C11 N5 1.326(9) .
C11 H11 0.9500 .
C12 N6 1.459(8) .
C12 H12A 0.9800 .
C12 H12B 0.9800 .
C12 H12C 0.9800 .
C13 N7 1.275(8) .
C13 C14 1.452(10) .
C13 H13 0.9500 .
C14 N8 1.347(9) .
C14 C15 1.405(10) .
C15 C16 1.432(12) .
C15 H15 0.9500 .
C16 C17 1.349(14) .
C16 H16 0.9500 .
C17 C18 1.397(12) .
C17 H17 0.9500 .
C18 N8 1.337(9) .
C18 H18 0.9500 .
C19 N9 1.327(6) .
C19 N9 1.327(6) 8_565
C19 H19 0.9500 .
C20 N9 1.328(7) .
C20 N10 1.377(8) .
C20 C21 1.397(7) .
C21 C20 1.397(7) 8_565
C21 H21 0.9500 .
C22 N10 1.471(8) .
C22 H22A 0.9800 .
C22 H22B 0.9800 .
C22 H22C 0.9800 .
C23 N11 1.264(8) .
C23 C24 1.448(10) .
C23 H23 0.9500 .
C24 N12 1.329(9) .
C24 C25 1.384(11) .
C25 C26 1.381(13) .
C25 H25 0.9500 .
C26 C27 1.351(14) .
C26 H26 0.9500 .
C27 C28 1.407(13) .
C27 H27 0.9500 .
C28 N12 1.296(9) .
C28 H28 0.9500 .
C29 N13 1.325(6) .
C29 N13 1.325(6) 8_565
C29 H29 0.9500 .
C30 N13 1.363(8) .
C30 C31 1.375(8) .
C30 N14 1.394(8) .
C31 C30 1.375(8) 8_565
C31 H31 0.9500 .
C32 N14 1.450(9) .
C32 H32A 0.9800 .
C32 H32B 0.9800 .
C32 H32C 0.9800 .
C33 N15 1.300(9) .
C33 C34 1.477(11) .
C33 H33 0.9500 .
C34 N16 1.341(10) .
C34 C35 1.346(11) .
C35 C36 1.367(13) .
C35 H35 0.9500 .
C36 C37 1.378(13) .
C36 H36 0.9500 .
C37 C38 1.367(12) .
C37 H37 0.9500 .
C38 N16 1.307(10) .
C38 H38 0.9500 .
C39 F3 1.310(14) .
C39 F2 1.370(15) .
C39 F1 1.443(19) .
C39 S1 1.725(17) .
C40 F6 1.295(11) .
C40 F4 1.299(10) .
C40 F5 1.331(12) .
C40 S2 1.829(12) .
C41 F8 1.375(17) .
C41 F9 1.46(2) .
C41 S3 1.488(15) .
C41 F7 1.502(17) .
C42 F10 1.264(11) .
C42 F10 1.264(11) 8_565
C42 F11 1.401(18) .
C42 S4 1.886(17) .
C43 N17 1.092(14) .
C43 C44 1.436(17) .
C44 H44A 0.9800 .
C44 H44B 0.9800 .
C44 H44C 0.9800 .
C45 N18 1.20(3) .
C45 C46 1.45(3) .
C47 N19 1.25(3) .
C47 C48 1.418(17) .
C49 N20 1.279(19) .
C49 C50 1.430(10) .
N1 Cu1 2.030(5) .
N2 Cu2 2.027(5) .
N3 N4 1.366(7) .
N4 Cu1 1.956(5) .
N5 Cu1 2.045(6) .
N6 N7 1.360(7) .
N7 Cu2 1.969(5) .
N8 Cu2 2.027(6) .
N9 Cu1 2.280(5) .
N10 N11 1.369(8) .
N11 Cu1 2.067(5) .
N12 Cu1 2.342(6) .
N13 Cu2 2.232(5) .
N14 N15 1.373(8) .
N15 Cu2 2.080(6) .
N16 Cu2 2.389(6) .
O1 S1 1.492(8) .
O2 S1 1.432(7) .
O3 S1 1.379(6) .
O4 S2 1.440(6) .
O5 S2 1.479(7) .
O6 S2 1.463(6) .
O7 S3 1.387(11) .
O8 S3 1.473(13) .
O9 S3 1.456(13) .
O10 S4 1.412(7) .
O11 S4 1.401(14) .
S4 O10 1.412(7) 8_565

loop_
_geom_torsion_atom_site_label_1
_geom_torsion_atom_site_label_2
_geom_torsion_atom_site_label_3
_geom_torsion_atom_site_label_4
_geom_torsion
_geom_torsion_site_symmetry_1
_geom_torsion_site_symmetry_4
N3 C2 C3 C4 -176.9(5) . .
N1 C2 C3 C4 2.9(8) . .
C2 C3 C4 N6 176.4(5) . .
C2 C3 C4 N2 -3.1(8) . .
N4 C6 C7 C8 177.3(7) . .
N4 C6 C7 N5 -2.3(9) . .
N5 C7 C8 C9 1.6(13) . .
C6 C7 C8 C9 -177.9(8) . .
C7 C8 C9 C10 -4.9(15) . .
C8 C9 C10 C11 6.2(16) . .
C9 C10 C11 N5 -4.4(15) . .
N7 C13 C14 N8 0.3(9) . .
N7 C13 C14 C15 -178.9(7) . .
N8 C14 C15 C16 -0.8(13) . .
C13 C14 C15 C16 178.2(8) . .
C14 C15 C16 C17 1.2(15) . .
C15 C16 C17 C18 -4.0(17) . .
C16 C17 C18 N8 6.6(16) . .
N9 C20 C21 C20 -0.8(13) . 8_565
N10 C20 C21 C20 179.6(5) . 8_565
N11 C23 C24 N12 1.6(11) . .
N11 C23 C24 C25 179.5(9) . .
N12 C24 C25 C26 -2.7(17) . .
C23 C24 C25 C26 179.5(10) . .
C24 C25 C26 C27 4.4(19) . .
C25 C26 C27 C28 -3.1(18) . .
C26 C27 C28 N12 -0.2(15) . .
N13 C30 C31 C30 -4.0(12) . 8_565
N14 C30 C31 C30 176.2(5) . 8_565
N15 C33 C34 N16 -1.8(10) . .
N15 C33 C34 C35 176.7(8) . .
N16 C34 C35 C36 0.0(16) . .
C33 C34 C35 C36 -178.5(9) . .
C34 C35 C36 C37 -2.3(17) . .
C35 C36 C37 C38 3.8(15) . .
C36 C37 C38 N16 -3.1(14) . .
N2 C1 N1 C2 -0.3(9) . .
N2 C1 N1 Cu1 175.8(4) . .
C3 C2 N1 C1 -1.3(8) . .
N3 C2 N1 C1 178.5(5) . .
C3 C2 N1 Cu1 -178.0(4) . .
N3 C2 N1 Cu1 1.8(6) . .
N1 C1 N2 C4 0.1(9) . .
N1 C1 N2 Cu2 -178.3(5) . .
N6 C4 N2 C1 -177.9(5) . .
C3 C4 N2 C1 1.6(8) . .
N6 C4 N2 Cu2 0.7(6) . .
C3 C4 N2 Cu2 -179.7(4) . .
C3 C2 N3 N4 -178.6(5) . .
N1 C2 N3 N4 1.6(7) . .
C3 C2 N3 C5 3.6(9) . .
N1 C2 N3 C5 -176.1(6) . .
C7 C6 N4 N3 177.3(5) . .
C7 C6 N4 Cu1 3.5(7) . .
C2 N3 N4 C6 -178.3(5) . .
C5 N3 N4 C6 -0.4(8) . .
C2 N3 N4 Cu1 -4.5(6) . .
C5 N3 N4 Cu1 173.4(4) . .
C10 C11 N5 C7 1.0(12) . .
C10 C11 N5 Cu1 -179.0(7) . .
C8 C7 N5 C11 0.5(11) . .
C6 C7 N5 C11 -179.9(6) . .
C8 C7 N5 Cu1 -179.5(6) . .
C6 C7 N5 Cu1 0.1(7) . .
N2 C4 N6 N7 0.7(7) . .
C3 C4 N6 N7 -178.9(5) . .
N2 C4 N6 C12 174.2(6) . .
C3 C4 N6 C12 -5.4(10) . .
C14 C13 N7 N6 179.1(6) . .
C14 C13 N7 Cu2 -6.1(8) . .
C4 N6 N7 C13 173.0(6) . .
C12 N6 N7 C13 -0.9(9) . .
C4 N6 N7 Cu2 -1.8(6) . .
C12 N6 N7 Cu2 -175.7(5) . .
C17 C18 N8 C14 -6.1(13) . .
C17 C18 N8 Cu2 172.5(7) . .
C15 C14 N8 C18 3.3(12) . .
C13 C14 N8 C18 -175.8(7) . .
C15 C14 N8 Cu2 -175.6(7) . .
C13 C14 N8 Cu2 5.3(8) . .
N9 C19 N9 C20 -1.9(14) 8_565 .
N9 C19 N9 Cu1 -179.6(5) 8_565 .
N10 C20 N9 C19 -179.1(7) . .
C21 C20 N9 C19 1.3(10) . .
N10 C20 N9 Cu1 -1.1(7) . .
C21 C20 N9 Cu1 179.4(6) . .
N9 C20 N10 N11 -2.0(8) . .
C21 C20 N10 N11 177.6(7) . .
N9 C20 N10 C22 178.3(6) . .
C21 C20 N10 C22 -2.2(10) . .
C24 C23 N11 N10 -177.9(6) . .
C24 C23 N11 Cu1 2.7(9) . .
C20 N10 N11 C23 -175.0(6) . .
C22 N10 N11 C23 4.8(10) . .
C20 N10 N11 Cu1 4.4(7) . .
C22 N10 N11 Cu1 -175.8(5) . .
C27 C28 N12 C24 2.0(12) . .
C27 C28 N12 Cu1 -176.0(6) . .
C25 C24 N12 C28 -0.5(13) . .
C23 C24 N12 C28 177.3(7) . .
C25 C24 N12 Cu1 177.9(8) . .
C23 C24 N12 Cu1 -4.2(8) . .
N13 C29 N13 C30 0.2(13) 8_565 .
N13 C29 N13 Cu2 177.6(5) 8_565 .
C31 C30 N13 C29 2.0(10) . .
N14 C30 N13 C29 -178.1(6) . .
C31 C30 N13 Cu2 -175.7(6) . .
N14 C30 N13 Cu2 4.1(7) . .
N13 C30 N14 N15 0.9(8) . .
C31 C30 N14 N15 -179.3(7) . .
N13 C30 N14 C32 172.2(6) . .
C31 C30 N14 C32 -8.0(10) . .
C34 C33 N15 N14 177.4(6) . .
C34 C33 N15 Cu2 -6.4(9) . .
C30 N14 N15 C33 170.2(6) . .
C32 N14 N15 C33 -0.9(10) . .
C30 N14 N15 Cu2 -6.0(7) . .
C32 N14 N15 Cu2 -177.2(5) . .
C37 C38 N16 C34 0.8(12) . .
C37 C38 N16 Cu2 170.7(6) . .
C35 C34 N16 C38 0.8(12) . .
C33 C34 N16 C38 179.4(7) . .
C35 C34 N16 Cu2 -171.1(8) . .
C33 C34 N16 Cu2 7.4(8) . .
F3 C39 S1 O3 178.5(12) . .
F2 C39 S1 O3 -54.8(13) . .
F1 C39 S1 O3 61.5(9) . .
F3 C39 S1 O2 50.7(15) . .
F2 C39 S1 O2 177.4(10) . .
F1 C39 S1 O2 -66.3(8) . .
F3 C39 S1 O1 -63.9(14) . .
F2 C39 S1 O1 62.8(12) . .
F1 C39 S1 O1 179.1(8) . .
F6 C40 S2 O4 58.5(8) . .
F4 C40 S2 O4 -176.9(7) . .
F5 C40 S2 O4 -58.3(7) . .
F6 C40 S2 O6 178.7(7) . .
F4 C40 S2 O6 -56.7(8) . .
F5 C40 S2 O6 61.9(7) . .
F6 C40 S2 O5 -61.7(8) . .
F4 C40 S2 O5 62.9(8) . .
F5 C40 S2 O5 -178.5(7) . .
F8 C41 S3 O7 -63.0(16) . .
F9 C41 S3 O7 55.0(13) . .
F7 C41 S3 O7 178.0(12) . .
F8 C41 S3 O9 62.8(16) . .
F9 C41 S3 O9 -179.1(11) . .
F7 C41 S3 O9 -56.2(14) . .
F8 C41 S3 O8 178.4(14) . .
F9 C41 S3 O8 -63.5(12) . .
F7 C41 S3 O8 59.4(14) . .
F10 C42 S4 O11 60.8(10) . .
F10 C42 S4 O11 -60.8(10) 8_565 .
F11 C42 S4 O11 180.000(3) . .
F10 C42 S4 O10 179.8(10) . 8_565
F10 C42 S4 O10 58.2(11) 8_565 8_565
F11 C42 S4 O10 -61.0(4) . 8_565
F10 C42 S4 O10 -58.2(11) . .
F10 C42 S4 O10 -179.8(10) 8_565 .
F11 C42 S4 O10 61.0(4) . .
C6 N4 Cu1 N1 178.3(5) . .
N3 N4 Cu1 N1 4.1(4) . .
C6 N4 Cu1 N5 -2.7(5) . .
N3 N4 Cu1 N5 -176.9(4) . .
C6 N4 Cu1 N9 -93.5(5) . .
N3 N4 Cu1 N9 92.3(4) . .
C6 N4 Cu1 N12 86.2(5) . .
N3 N4 Cu1 N12 -88.0(4) . .
C1 N1 Cu1 N4 -179.3(6) . .
C2 N1 Cu1 N4 -3.2(4) . .
C1 N1 Cu1 N5 177.8(6) . .
C2 N1 Cu1 N5 -6.0(8) . .
C1 N1 Cu1 N11 -7.7(6) . .
C2 N1 Cu1 N11 168.5(4) . .
C1 N1 Cu1 N9 66.1(6) . .
C2 N1 Cu1 N9 -117.8(4) . .
C1 N1 Cu1 N12 -83.2(6) . .
C2 N1 Cu1 N12 93.0(4) . .
C11 N5 Cu1 N4 -178.7(7) . .
C7 N5 Cu1 N4 1.3(5) . .
C11 N5 Cu1 N1 -175.9(6) . .
C7 N5 Cu1 N1 4.1(9) . .
C11 N5 Cu1 N11 9.6(7) . .
C7 N5 Cu1 N11 -170.4(5) . .
C11 N5 Cu1 N9 -64.5(7) . .
C7 N5 Cu1 N9 115.5(5) . .
C11 N5 Cu1 N12 84.4(7) . .
C7 N5 Cu1 N12 -95.6(5) . .
C23 N11 Cu1 N1 -94.3(5) . .
N10 N11 Cu1 N1 86.3(5) . .
C23 N11 Cu1 N5 83.7(6) . .
N10 N11 Cu1 N5 -95.7(5) . .
C23 N11 Cu1 N9 175.9(6) . .
N10 N11 Cu1 N9 -3.6(4) . .
C23 N11 Cu1 N12 -3.6(5) . .
N10 N11 Cu1 N12 176.9(5) . .
C19 N9 Cu1 N4 0.5(7) . .
C20 N9 Cu1 N4 -177.2(4) . .
C19 N9 Cu1 N1 79.5(7) . .
C20 N9 Cu1 N1 -98.3(4) . .
C19 N9 Cu1 N5 -80.7(7) . .
C20 N9 Cu1 N5 101.6(5) . .
C19 N9 Cu1 N11 -179.8(7) . .
C20 N9 Cu1 N11 2.4(4) . .
C19 N9 Cu1 N12 -178.9(6) . .
C20 N9 Cu1 N12 3.3(7) . .
C28 N12 Cu1 N4 2.0(7) . .
C24 N12 Cu1 N4 -176.2(5) . .
C28 N12 Cu1 N1 -77.1(7) . .
C24 N12 Cu1 N1 104.7(5) . .
C28 N12 Cu1 N5 81.8(7) . .
C24 N12 Cu1 N5 -96.4(5) . .
C28 N12 Cu1 N11 -177.7(7) . .
C24 N12 Cu1 N11 4.1(5) . .
C28 N12 Cu1 N9 -178.6(6) . .
C24 N12 Cu1 N9 3.2(7) . .
C13 N7 Cu2 N8 7.0(5) . .
N6 N7 Cu2 N8 -177.8(4) . .
C13 N7 Cu2 N2 -173.5(5) . .
N6 N7 Cu2 N2 1.7(4) . .
C13 N7 Cu2 N15 -79.8(11) . .
N6 N7 Cu2 N15 95.4(10) . .
C13 N7 Cu2 N13 97.0(5) . .
N6 N7 Cu2 N13 -87.8(4) . .
C13 N7 Cu2 N16 -80.4(5) . .
N6 N7 Cu2 N16 94.7(4) . .
C18 N8 Cu2 N7 174.8(7) . .
C14 N8 Cu2 N7 -6.5(5) . .
C18 N8 Cu2 N2 173.4(6) . .
C14 N8 Cu2 N2 -7.8(9) . .
C18 N8 Cu2 N15 -18.6(7) . .
C14 N8 Cu2 N15 160.1(5) . .
C18 N8 Cu2 N13 55.6(7) . .
C14 N8 Cu2 N13 -125.7(5) . .
C18 N8 Cu2 N16 -91.7(7) . .
C14 N8 Cu2 N16 87.0(5) . .
C1 N2 Cu2 N7 177.2(5) . .
C4 N2 Cu2 N7 -1.3(4) . .
C1 N2 Cu2 N8 178.6(5) . .
C4 N2 Cu2 N8 0.1(8) . .
C1 N2 Cu2 N15 10.8(6) . .
C4 N2 Cu2 N15 -167.7(4) . .
C1 N2 Cu2 N13 -63.6(5) . .
C4 N2 Cu2 N13 118.0(4) . .
C1 N2 Cu2 N16 84.8(5) . .
C4 N2 Cu2 N16 -93.6(4) . .
C33 N15 Cu2 N7 7.0(13) . .
N14 N15 Cu2 N7 -176.8(8) . .
C33 N15 Cu2 N8 -77.5(6) . .
N14 N15 Cu2 N8 98.7(5) . .
C33 N15 Cu2 N2 97.8(6) . .
N14 N15 Cu2 N2 -86.0(5) . .
C33 N15 Cu2 N13 -170.2(6) . .
N14 N15 Cu2 N13 6.0(4) . .
C33 N15 Cu2 N16 7.6(5) . .
N14 N15 Cu2 N16 -176.2(5) . .
C29 N13 Cu2 N7 -2.0(7) . .
C30 N13 Cu2 N7 175.4(4) . .
C29 N13 Cu2 N8 78.7(7) . .
C30 N13 Cu2 N8 -103.9(4) . .
C29 N13 Cu2 N2 -81.5(6) . .
C30 N13 Cu2 N2 95.9(4) . .
C29 N13 Cu2 N15 177.2(7) . .
C30 N13 Cu2 N15 -5.4(4) . .
C29 N13 Cu2 N16 173.3(6) . .
C30 N13 Cu2 N16 -9.3(6) . .
C38 N16 Cu2 N7 1.5(7) . .
C34 N16 Cu2 N7 172.0(5) . .
C38 N16 Cu2 N8 -77.7(7) . .
C34 N16 Cu2 N8 92.8(5) . .
C38 N16 Cu2 N2 80.0(7) . .
C34 N16 Cu2 N2 -109.6(5) . .
C38 N16 Cu2 N15 -178.3(7) . .
C34 N16 Cu2 N15 -7.8(5) . .
C38 N16 Cu2 N13 -174.4(6) . .
C34 N16 Cu2 N13 -3.9(7) . .

loop_
_platon_squeeze_void_nr
_platon_squeeze_void_average_x
_platon_squeeze_void_average_y
_platon_squeeze_void_average_z
_platon_squeeze_void_volume
_platon_squeeze_void_count_electrons
1 0.371 0.250 0.457 348.8 112.1
2 0.871 0.250 1.043 348.9 113.5
3 0.011 0.250 0.635 246.8 59.1
4 0.511 0.250 0.865 246.7 61.4
5 0.129 0.750 -0.043 348.9 113.6
6 0.629 0.750 0.543 348.9 114.6
7 0.489 0.750 0.135 246.7 57.7
8 0.989 0.750 0.365 246.8 59.2
